data_7718420
loop_
_publ_author_name
'Shestimerova, Tatiana A.'
'Medved'ko, Aleksei V.'
'Bykov, Mikhail A.'
'Kalinin, Mikhail A.'
'Metlin, Mikhail T.'
'Taydakov, Ilya V.'
'Gontcharenko, Victoria E.'
'Wei, Zheng'
'Dikarev, Evgeny V.'
'Vatsadze, Sergey Z.'
'Shevelkov, Andrei V.'

_publ_section_title
;
 A new supramolecular tecton: the crucial impact of the polycation charge
 and geometry of H-bonds on the structure and properties of halometallates
 in the solid state.
;
_journal_issue 17
_journal_name_full 'Dalton transactions (Cambridge, England : 2003)'
_journal_page_first 6983
_journal_page_last 6992
_journal_paper_doi 10.1039/d5dt00318k
_journal_volume 54
_journal_year 2025
_chemical_formula_moiety 'I6 Sb, 3(H2 O), C10 H22 N3'
_chemical_formula_sum 'C10 H28 I6 N3 O3 Sb'
_chemical_formula_weight 1121.50
_space_group_crystal_system orthorhombic
_space_group_IT_number 62
_space_group_name_Hall '-P 2ac 2n'
_space_group_name_H-M_alt 'P n m a'
_atom_sites_solution_hydrogens mixed
_audit_creation_date 2024-04-05
_audit_creation_method
;
Olex2 1.5
(compiled 2023.08.17 svn.r577a77a9 for OlexSys, GUI svn.r6817)
;
_audit_update_record
;
2024-04-05 deposited with the CCDC.	2025-03-25 downloaded from the CCDC.
;
_cell_angle_alpha 90
_cell_angle_beta 90
_cell_angle_gamma 90
_cell_formula_units_Z 4
_cell_length_a 25.3295(6)
_cell_length_b 8.7843(2)
_cell_length_c 11.5066(3)
_cell_measurement_reflns_used 9897
_cell_measurement_temperature 100.00
_cell_measurement_theta_max 30.495
_cell_measurement_theta_min 2.392
_cell_volume 2560.24(11)
_computing_molecular_graphics 'Olex2 1.5 (Dolomanov et al., 2009)'
_computing_publication_material 'Olex2 1.5 (Dolomanov et al., 2009)'
_computing_structure_refinement 'SHELXL 2018/3 (Sheldrick, 2015)'
_diffrn_ambient_temperature 100.00
_diffrn_measured_fraction_theta_full 0.999
_diffrn_measured_fraction_theta_max 0.999
_diffrn_measurement_device_type 'Bruker D8 Quest with Photon III detector'
_diffrn_measurement_method 'phi and omega shutterless scans'
_diffrn_radiation_type MoK\a
_diffrn_radiation_wavelength 0.71073
_diffrn_reflns_av_R_equivalents 0.0387
_diffrn_reflns_av_unetI/netI 0.0245
_diffrn_reflns_Laue_measured_fraction_full 0.999
_diffrn_reflns_Laue_measured_fraction_max 0.999
_diffrn_reflns_limit_h_max 35
_diffrn_reflns_limit_h_min -35
_diffrn_reflns_limit_k_max 12
_diffrn_reflns_limit_k_min -12
_diffrn_reflns_limit_l_max 15
_diffrn_reflns_limit_l_min -16
_diffrn_reflns_number 26491
_diffrn_reflns_point_group_measured_fraction_full 0.999
_diffrn_reflns_point_group_measured_fraction_max 0.999
_diffrn_reflns_theta_full 25.242
_diffrn_reflns_theta_max 29.998
_diffrn_reflns_theta_min 1.944
_diffrn_source 'micro-focus sealed X-ray tube'
_exptl_absorpt_coefficient_mu 8.326
_exptl_absorpt_correction_T_max 0.4422
_exptl_absorpt_correction_T_min 0.1705
_exptl_absorpt_correction_type numerical
_exptl_absorpt_process_details
;
SADABS-2016/2 (Bruker,2016/2) was used for absorption correction.
wR2(int) was 0.1223 before and 0.0557 after correction.
The Ratio of minimum to maximum transmission is 0.3856.
The \l/2 correction factor is Not present.
;
_exptl_crystal_colour red
_exptl_crystal_density_diffrn 2.910
_exptl_crystal_description plate
_exptl_crystal_F_000 2008
_exptl_crystal_size_max 0.415
_exptl_crystal_size_mid 0.274
_exptl_crystal_size_min 0.135
_refine_diff_density_max 0.814
_refine_diff_density_min -0.881
_refine_diff_density_rms 0.142
_refine_ls_extinction_method none
_refine_ls_goodness_of_fit_ref 1.194
_refine_ls_hydrogen_treatment mixed
_refine_ls_matrix_type full
_refine_ls_number_parameters 141
_refine_ls_number_reflns 3962
_refine_ls_number_restraints 0
_refine_ls_restrained_S_all 1.194
_refine_ls_R_factor_all 0.0252
_refine_ls_R_factor_gt 0.0219
_refine_ls_shift/su_max 0.002
_refine_ls_shift/su_mean 0.000
_refine_ls_structure_factor_coef Fsqd
_refine_ls_weighting_details 'w=1/[\s^2^(Fo^2^)+5.9490P] where P=(Fo^2^+2Fc^2^)/3'
_refine_ls_weighting_scheme calc
_refine_ls_wR_factor_gt 0.0433
_refine_ls_wR_factor_ref 0.0441
_reflns_Friedel_coverage 0.000
_reflns_number_gt 3701
_reflns_number_total 3962
_reflns_threshold_expression 'I > 2\s(I)'
_cod_data_source_file d5dt00318k2.cif
_cod_data_source_block sb
_cod_depositor_comments 'Adding full bibliography for 7718420--7718421.cif.'
_cod_database_code 7718420
_shelx_shelxl_version_number 2018/3
_shelx_space_group_comment
;
The symmetry employed for this shelxl refinement is uniquely defined
by the following loop, which should always be used as a source of
symmetry information in preference to the above space-group names.
They are only intended as comments.
;
_olex2_refinement_description
;
1. Fixed Uiso
 At 1.2 times of:
  All C(H) groups, All C(H,H) groups, All N(H) groups
 At 1.5 times of:
  All C(H,H,H) groups, All N(H,H) groups, All O(H) groups, All O(H,H) groups
2. Others
 Fixed Sof: H10A(0.5) H10B(0.5)
3.a Ternary CH refined with riding coordinates:
 C7(H7)
3.b Secondary CH2 refined with riding coordinates:
 C9(H9A,H9B), C10(H10A,H10B), C11(H11A,H11B)
3.c Idealised Me refined as rotating group:
 C12(H12A,H12B,H12C)
;
_olex2_submission_special_instructions 'No special instructions were received'

loop_
_space_group_symop_operation_xyz
'x, y, z'
'-x+1/2, -y, z+1/2'
'-x, y+1/2, -z'
'x+1/2, -y+1/2, -z+1/2'
'-x, -y, -z'
'x-1/2, y, -z-1/2'
'x, -y-1/2, z'
'-x-1/2, y-1/2, z-1/2'

loop_
_atom_site_label
_atom_site_type_symbol
_atom_site_fract_x
_atom_site_fract_y
_atom_site_fract_z
_atom_site_U_iso_or_equiv
_atom_site_adp_type
_atom_site_occupancy
_atom_site_site_symmetry_order
_atom_site_calc_flag
_atom_site_refinement_flags_posn
_atom_site_refinement_flags_adp
_atom_site_refinement_flags_occupancy
_atom_site_disorder_assembly
_atom_site_disorder_group
Sb1 Sb 0.36819(2) 0.750000 0.76570(2) 0.00942(6) Uani 1 2 d S T P . .
I2 I 0.44093(2) 0.49825(2) 0.86143(2) 0.01335(5) Uani 1 1 d . . . . .
I3 I 0.30617(2) 0.750000 0.98496(2) 0.01278(6) Uani 1 2 d S T P . .
I5 I 0.29662(2) 0.98361(2) 0.67331(2) 0.01368(5) Uani 1 1 d . . . . .
I4 I 0.44115(2) 0.750000 0.55505(2) 0.01841(6) Uani 1 2 d S T P . .
O1 O 0.67853(14) 0.750000 1.0832(3) 0.0202(7) Uani 1 2 d S T P . .
H1 H 0.6802(17) 0.668(5) 1.115(4) 0.030 Uiso 1 1 d . U . . .
O2 O 0.56649(15) 0.250000 0.8457(4) 0.0266(8) Uani 1 2 d S T P . .
H2A H 0.575(3) 0.250000 0.915(6) 0.040 Uiso 1 2 d S U P . .
H2B H 0.539(3) 0.250000 0.843(6) 0.040 Uiso 1 2 d S U P . .
N3 N 0.66212(14) 0.750000 0.5365(3) 0.0123(7) Uani 1 2 d S T P . .
H3A H 0.633(2) 0.750000 0.505(5) 0.018 Uiso 1 2 d S U P . .
H3B H 0.6791(15) 0.666(4) 0.507(3) 0.018 Uiso 1 1 d . U . . .
N5 N 0.61655(13) 0.750000 0.8955(3) 0.0095(6) Uani 1 2 d S T P . .
H5 H 0.6200(19) 0.750000 0.973(5) 0.011 Uiso 1 2 d S U P . .
N4 N 0.55108(14) 0.750000 0.7453(3) 0.0110(7) Uani 1 2 d S T P . .
H4 H 0.526(2) 0.750000 0.726(5) 0.013 Uiso 1 2 d S U P . .
C9 C 0.64154(11) 0.8912(3) 0.8464(2) 0.0117(5) Uani 1 1 d . . . . .
H9A H 0.679747 0.892140 0.864565 0.014 Uiso 1 1 calc R U . . .
H9B H 0.625269 0.982590 0.881816 0.014 Uiso 1 1 calc R U . . .
C7 C 0.66068(15) 0.750000 0.6664(3) 0.0096(7) Uani 1 2 d S T P . .
H7 H 0.697981 0.750000 0.694920 0.012 Uiso 1 2 calc R U P . .
C6 C 0.63346(11) 0.6062(3) 0.7146(2) 0.0105(5) Uani 1 1 d . . . . .
C12 C 0.65706(13) 0.4596(3) 0.6671(3) 0.0163(6) Uani 1 1 d . . . . .
H12A H 0.647821 0.449061 0.584831 0.024 Uiso 1 1 calc R U . . .
H12B H 0.643022 0.372658 0.710646 0.024 Uiso 1 1 calc R U . . .
H12C H 0.695560 0.462663 0.675340 0.024 Uiso 1 1 calc R U . . .
C10 C 0.55865(15) 0.750000 0.8740(4) 0.0124(8) Uani 1 2 d S T P . .
H10A H 0.542203 0.841503 0.908787 0.015 Uiso 0.5 1 calc R U P . .
H10B H 0.542203 0.658497 0.908787 0.015 Uiso 0.5 1 calc R U P . .
C11 C 0.57400(11) 0.6094(3) 0.6907(3) 0.0124(5) Uani 1 1 d . . . . .
H11A H 0.567497 0.610364 0.605835 0.015 Uiso 1 1 calc R U . . .
H11B H 0.557067 0.517588 0.723818 0.015 Uiso 1 1 calc R U . . .
O3 O 0.57383(15) 0.750000 0.3998(3) 0.0250(8) Uani 1 2 d S T P . .
H3 H 0.5747(18) 0.674(5) 0.362(4) 0.038 Uiso 1 1 d . U . . .

loop_
_atom_site_aniso_label
_atom_site_aniso_U_11
_atom_site_aniso_U_22
_atom_site_aniso_U_33
_atom_site_aniso_U_23
_atom_site_aniso_U_13
_atom_site_aniso_U_12
Sb1 0.00719(11) 0.01064(12) 0.01042(12) 0.000 -0.00060(9) 0.000
I2 0.00988(8) 0.01302(8) 0.01714(10) 0.00384(7) -0.00147(6) 0.00011(7)
I3 0.01042(11) 0.01632(12) 0.01160(12) 0.000 0.00160(9) 0.000
I5 0.01042(8) 0.01525(9) 0.01538(10) 0.00562(7) -0.00025(6) 0.00188(7)
I4 0.00941(12) 0.03541(17) 0.01042(13) 0.000 -0.00022(9) 0.000
O1 0.0222(17) 0.0194(17) 0.0189(17) 0.000 -0.0068(13) 0.000
O2 0.0193(17) 0.033(2) 0.028(2) 0.000 0.0013(15) 0.000
N3 0.0098(16) 0.0128(17) 0.0143(18) 0.000 0.0009(13) 0.000
N5 0.0099(15) 0.0108(15) 0.0079(16) 0.000 -0.0014(12) 0.000
N4 0.0060(14) 0.0149(16) 0.0122(17) 0.000 -0.0017(12) 0.000
C9 0.0135(13) 0.0105(12) 0.0113(13) -0.0012(10) 0.0000(10) -0.0024(10)
C7 0.0089(16) 0.0110(17) 0.0091(18) 0.000 -0.0001(13) 0.000
C6 0.0105(12) 0.0083(11) 0.0126(13) 0.0001(10) 0.0002(10) -0.0002(10)
C12 0.0195(14) 0.0108(13) 0.0185(15) -0.0024(11) 0.0007(12) 0.0018(11)
C10 0.0070(16) 0.0182(19) 0.0118(19) 0.000 0.0006(14) 0.000
C11 0.0105(12) 0.0127(13) 0.0141(13) -0.0015(11) -0.0003(10) -0.0034(10)
O3 0.0253(18) 0.034(2) 0.0156(17) 0.000 -0.0029(14) 0.000

loop_
_atom_type_symbol
_atom_type_description
_atom_type_scat_dispersion_real
_atom_type_scat_dispersion_imag
_atom_type_scat_source
C C 0.0033 0.0016 'International Tables Vol C Tables 4.2.6.8 and 6.1.1.4'
H H 0.0000 0.0000 'International Tables Vol C Tables 4.2.6.8 and 6.1.1.4'
I I -0.4742 1.8119 'International Tables Vol C Tables 4.2.6.8 and 6.1.1.4'
N N 0.0061 0.0033 'International Tables Vol C Tables 4.2.6.8 and 6.1.1.4'
O O 0.0106 0.0060 'International Tables Vol C Tables 4.2.6.8 and 6.1.1.4'
Sb Sb -0.5866 1.5461 'International Tables Vol C Tables 4.2.6.8 and 6.1.1.4'

loop_
_exptl_crystal_face_index_h
_exptl_crystal_face_index_k
_exptl_crystal_face_index_l
_exptl_crystal_face_perp_dist
-1.00 4.00 -2.00 0.1610
-3.00 0.00 -2.00 0.1310
2.00 1.00 1.00 0.0800
3.00 0.00 2.00 0.0710
1.00 4.00 -1.00 0.1510
-1.00 1.00 0.00 0.1390
4.00 0.00 -1.00 0.0870
-4.00 1.00 1.00 0.1010
4.00 -1.00 -1.00 0.0980
2.00 2.00 -1.00 0.1510
-4.00 4.00 1.00 0.1180
-3.00 -4.00 2.00 0.2200
-2.00 -1.00 1.00 0.1970
2.00 1.00 -1.00 0.1470
-3.00 4.00 4.00 0.0940
3.00 -3.00 -4.00 0.1270
-2.00 -1.00 -1.00 0.1320
-1.00 0.00 0.00 0.0670
1.00 0.00 0.00 0.0510

loop_
_geom_angle_atom_site_label_1
_geom_angle_atom_site_label_2
_geom_angle_atom_site_label_3
_geom_angle
_geom_angle_site_symmetry_1
_geom_angle_site_symmetry_3
_geom_angle_publ_flag
I2 Sb1 I2 91.702(10) 7_575 . ?
I3 Sb1 I2 90.721(8) . 7_575 ?
I3 Sb1 I2 90.721(8) . . ?
I3 Sb1 I4 174.585(12) . . ?
I5 Sb1 I2 178.431(9) 7_575 7_575 ?
I5 Sb1 I2 89.830(6) . 7_575 ?
I5 Sb1 I2 178.429(9) . . ?
I5 Sb1 I2 89.828(5) 7_575 . ?
I5 Sb1 I3 88.913(8) 7_575 . ?
I5 Sb1 I3 88.911(8) . . ?
I5 Sb1 I5 88.638(10) 7_575 . ?
I5 Sb1 I4 94.957(8) . . ?
I5 Sb1 I4 94.956(8) 7_575 . ?
I4 Sb1 I2 85.512(8) . . ?
I4 Sb1 I2 85.512(8) . 7_575 ?
H1 O1 H1 126(6) . 7_575 ?
H2A O2 H2B 108(7) . . ?
H3A N3 H3B 105(3) . . ?
H3A N3 H3B 105(3) . 7_575 ?
H3B N3 H3B 107(5) . 7_575 ?
C7 N3 H3A 115(4) . . ?
C7 N3 H3B 112(2) . 7_575 ?
C7 N3 H3B 112(2) . . ?
C9 N5 H5 109.5(15) . . ?
C9 N5 H5 109.5(15) 7_575 . ?
C9 N5 C9 111.3(3) 7_575 . ?
C10 N5 H5 105(3) . . ?
C10 N5 C9 110.6(2) . . ?
C10 N5 C9 110.6(2) . 7_575 ?
C10 N4 H4 116(5) . . ?
C10 N4 C11 111.4(2) . 7_575 ?
C10 N4 C11 111.4(2) . . ?
C11 N4 H4 103(2) 7_575 . ?
C11 N4 H4 103(2) . . ?
C11 N4 C11 110.6(3) 7_575 . ?
N5 C9 H9A 109.8 . . ?
N5 C9 H9B 109.8 . . ?
N5 C9 C6 109.2(2) . 7_575 ?
H9A C9 H9B 108.3 . . ?
C6 C9 H9A 109.8 7_575 . ?
C6 C9 H9B 109.8 7_575 . ?
N3 C7 H7 107.7 . . ?
N3 C7 C6 111.7(2) . . ?
N3 C7 C6 111.7(2) . 7_575 ?
C6 C7 H7 107.7 . . ?
C6 C7 H7 107.7 7_575 . ?
C6 C7 C6 110.0(3) 7_575 . ?
C9 C6 C7 106.5(2) 7_575 . ?
C9 C6 C11 108.0(2) 7_575 . ?
C12 C6 C9 108.4(2) . 7_575 ?
C12 C6 C7 112.9(2) . . ?
C12 C6 C11 109.7(2) . . ?
C11 C6 C7 111.1(2) . . ?
C6 C12 H12A 109.5 . . ?
C6 C12 H12B 109.5 . . ?
C6 C12 H12C 109.5 . . ?
H12A C12 H12B 109.5 . . ?
H12A C12 H12C 109.5 . . ?
H12B C12 H12C 109.5 . . ?
N5 C10 N4 107.0(3) . . ?
N5 C10 H10A 110.3 . . ?
N5 C10 H10B 110.3 . . ?
N4 C10 H10A 110.3 . . ?
N4 C10 H10B 110.3 . . ?
H10A C10 H10B 108.6 . . ?
N4 C11 C6 108.7(2) . . ?
N4 C11 H11A 110.0 . . ?
N4 C11 H11B 110.0 . . ?
C6 C11 H11A 110.0 . . ?
C6 C11 H11B 110.0 . . ?
H11A C11 H11B 108.3 . . ?
H3 O3 H3 114(7) . 7_575 ?

loop_
_geom_bond_atom_site_label_1
_geom_bond_atom_site_label_2
_geom_bond_distance
_geom_bond_site_symmetry_2
_geom_bond_publ_flag
Sb1 I2 3.0820(3) . ?
Sb1 I2 3.0820(3) 7_575 ?
Sb1 I3 2.9720(4) . ?
Sb1 I5 2.9373(3) . ?
Sb1 I5 2.9373(3) 7_575 ?
Sb1 I4 3.0481(4) . ?
O1 H1 0.81(4) . ?
O1 H1 0.81(4) 7_575 ?
O2 H2A 0.83(7) . ?
O2 H2B 0.71(7) . ?
N3 H3A 0.82(6) . ?
N3 H3B 0.92(4) 7_575 ?
N3 H3B 0.92(4) . ?
N3 C7 1.495(5) . ?
N5 H5 0.89(5) . ?
N5 C9 1.503(3) 7_575 ?
N5 C9 1.503(3) . ?
N5 C10 1.488(5) . ?
N4 H4 0.69(5) . ?
N4 C10 1.493(5) . ?
N4 C11 1.502(3) . ?
N4 C11 1.502(3) 7_575 ?
C9 H9A 0.9900 . ?
C9 H9B 0.9900 . ?
C9 C6 1.530(4) 7_575 ?
C7 H7 1.0000 . ?
C7 C6 1.543(3) 7_575 ?
C7 C6 1.543(4) . ?
C6 C12 1.521(4) . ?
C6 C11 1.531(4) . ?
C12 H12A 0.9800 . ?
C12 H12B 0.9800 . ?
C12 H12C 0.9800 . ?
C10 H10A 0.9900 . ?
C10 H10B 0.9900 . ?
C11 H11A 0.9900 . ?
C11 H11B 0.9900 . ?
O3 H3 0.80(4) . ?
O3 H3 0.80(4) 7_575 ?

loop_
_geom_hbond_atom_site_label_D
_geom_hbond_atom_site_label_H
_geom_hbond_atom_site_label_A
_geom_hbond_distance_DH
_geom_hbond_distance_HA
_geom_hbond_distance_DA
_geom_hbond_angle_DHA
_geom_hbond_site_symmetry_A
_geom_hbond_publ_flag
N3 H3A O3 0.82(6) 1.93(6) 2.734(5) 167(5) . yes
N5 H5 O1 0.89(5) 1.95(5) 2.670(5) 136(4) . yes
N4 H4 I2 0.69(5) 3.45(4) 3.803(3) 116(4) 7_575 yes
N4 H4 I2 0.69(5) 3.45(4) 3.803(3) 116(4) . yes
N4 H4 I4 0.69(5) 2.90(5) 3.542(3) 156(6) . yes
C10 H10A I2 0.99 2.98 3.715(3) 132.3 7_575 yes
C10 H10B I2 0.99 2.98 3.715(3) 132.3 . yes

loop_
_geom_torsion_atom_site_label_1
_geom_torsion_atom_site_label_2
_geom_torsion_atom_site_label_3
_geom_torsion_atom_site_label_4
_geom_torsion
_geom_torsion_site_symmetry_1
_geom_torsion_site_symmetry_2
_geom_torsion_site_symmetry_3
_geom_torsion_site_symmetry_4
_geom_torsion_publ_flag
N3 C7 C6 C9 172.1(3) . . . 7_575 ?
N3 C7 C6 C12 53.2(4) . . . . ?
N3 C7 C6 C11 -70.5(3) . . . . ?
C9 N5 C9 C6 61.3(4) 7_575 . . 7_575 ?
C9 N5 C10 N4 61.9(2) . . . . ?
C9 N5 C10 N4 -61.9(2) 7_575 . . . ?
C9 C6 C11 N4 58.2(3) 7_575 . . . ?
C7 C6 C11 N4 -58.2(3) . . . . ?
C6 C7 C6 C9 -63.2(4) 7_575 . . 7_575 ?
C6 C7 C6 C12 177.9(2) 7_575 . . . ?
C6 C7 C6 C11 54.2(4) 7_575 . . . ?
C12 C6 C11 N4 176.3(2) . . . . ?
C10 N5 C9 C6 -62.1(3) . . . 7_575 ?
C10 N4 C11 C6 -61.4(3) . . . . ?
C11 N4 C10 N5 62.0(2) . . . . ?
C11 N4 C10 N5 -62.0(2) 7_575 . . . ?
C11 N4 C11 C6 63.1(4) 7_575 . . . ?
